data_7717824
loop_
_publ_author_name
'Patra, Roumi'
'Sinha, Debopam'
'Mondal, Sandip'
'Rajak, Kajal Krishna'

_publ_section_title
;
 New VVO2,VVO, VVOVVO and electrogenerated VIVOVVO systems of valproic
 acid hydrazones: Study of catalytic activity
;
_journal_name_full 'Dalton Transactions'
_journal_paper_doi 10.1039/D4DT02030H
_journal_year 2025
_chemical_formula_moiety 'C15 H22 N2 O2'
_chemical_formula_sum 'C15 H22 N2 O2'
_chemical_formula_weight 262.34
_chemical_name_common 'hydrazone ligand'
_chemical_name_systematic 'hydrazone ligand'
_space_group_crystal_system monoclinic
_space_group_IT_number 14
_space_group_name_Hall '-P 2ybc'
_space_group_name_H-M_alt 'P 1 21/c 1'
_atom_sites_solution_hydrogens geom
_audit_block_doi 10.5517/ccdc.csd.cc2cjzqm
_audit_creation_date 2025-01-07
_audit_creation_method
;
Olex2 1.5
(compiled 2024.02.16 svn.r378c4104 for OlexSys, GUI svn.r6928)
;
_audit_update_record
;
2025-01-08 deposited with the CCDC.	2025-01-15 downloaded from the CCDC.
;
_cell_angle_alpha 90
_cell_angle_beta 115.716(5)
_cell_angle_gamma 90
_cell_formula_units_Z 4
_cell_length_a 9.0199(16)
_cell_length_b 19.834(3)
_cell_length_c 9.7259(15)
_cell_measurement_reflns_used 3564
_cell_measurement_temperature 273.15
_cell_measurement_theta_max 26.4
_cell_measurement_theta_min 17.5
_cell_volume 1567.6(4)
_computing_cell_refinement 'SAINT V8.38A (?, 2016)'
_computing_data_collection 'SAINT V8.38A (?, 2016)'
_computing_data_reduction 'SAINT V8.38A (?, 2016)'
_computing_molecular_graphics 'Olex2 1.5 (Dolomanov et al., 2009)'
_computing_publication_material 'Olex2 1.5 (Dolomanov et al., 2009)'
_computing_structure_refinement 'XL  (Sheldrick, 2008)'
_computing_structure_solution 'SHELXT 2014/5 (Sheldrick, 2014)'
_diffrn_ambient_temperature 273.15
_diffrn_detector 'Bruker APEX2 area detector'
_diffrn_detector_area_resol_mean 7.9
_diffrn_detector_type 'CCD area detector'
_diffrn_measured_fraction_theta_full 0.993
_diffrn_measured_fraction_theta_max 0.990
_diffrn_measurement_device 'three-circle diffractometer'
_diffrn_measurement_device_type 'Bruker SMART APEX2 area detector'
_diffrn_measurement_method '\w and \f scans'
_diffrn_radiation_monochromator 'mirror optics'
_diffrn_radiation_probe x-ray
_diffrn_radiation_type MoK\a
_diffrn_radiation_wavelength 0.71073
_diffrn_reflns_av_R_equivalents 0.0604
_diffrn_reflns_av_unetI/netI 0.0344
_diffrn_reflns_Laue_measured_fraction_full 0.993
_diffrn_reflns_Laue_measured_fraction_max 0.990
_diffrn_reflns_limit_h_max 11
_diffrn_reflns_limit_h_min -11
_diffrn_reflns_limit_k_max 25
_diffrn_reflns_limit_k_min -25
_diffrn_reflns_limit_l_max 12
_diffrn_reflns_limit_l_min -12
_diffrn_reflns_number 23217
_diffrn_reflns_point_group_measured_fraction_full 0.993
_diffrn_reflns_point_group_measured_fraction_max 0.990
_diffrn_reflns_theta_full 25.242
_diffrn_reflns_theta_max 27.258
_diffrn_reflns_theta_min 3.102
_diffrn_source 'microfocus sealed X-ray tube'
_diffrn_source_type 'Incoatec I\ms'
_exptl_absorpt_coefficient_mu 0.074
_exptl_absorpt_correction_T_max 0.7441
_exptl_absorpt_correction_T_min 0.2969
_exptl_absorpt_correction_type multi-scan
_exptl_absorpt_process_details 'SADABS-2016/2 (Bruker,2016/2) was used for absorption correction'
_exptl_crystal_colour 'light yellow'
_exptl_crystal_colour_modifier light
_exptl_crystal_colour_primary yellow
_exptl_crystal_density_diffrn 1.112
_exptl_crystal_description needle
_exptl_crystal_F_000 568
_exptl_crystal_recrystallization_method 'The material was recrystallised from --- by ---'
_exptl_crystal_size_max 0.2
_exptl_crystal_size_mid 0.1
_exptl_crystal_size_min 0.1
_refine_diff_density_max 0.116
_refine_diff_density_min -0.119
_refine_diff_density_rms 0.023
_refine_ls_extinction_coef 0.029(9)
_refine_ls_extinction_expression Fc^*^=kFc[1+0.001xFc^2^\l^3^/sin(2\q)]^-1/4^
_refine_ls_extinction_method 'SHELXL-2016/6 (Sheldrick 2016)'
_refine_ls_goodness_of_fit_ref 1.029
_refine_ls_hydrogen_treatment constr
_refine_ls_matrix_type full
_refine_ls_number_parameters 225
_refine_ls_number_reflns 3490
_refine_ls_number_restraints 136
_refine_ls_restrained_S_all 1.053
_refine_ls_R_factor_all 0.0828
_refine_ls_R_factor_gt 0.0523
_refine_ls_shift/su_max 0.000
_refine_ls_shift/su_mean 0.000
_refine_ls_structure_factor_coef Fsqd
_refine_ls_weighting_details 'w=1/[\s^2^(Fo^2^)+(0.0546P)^2^+0.2663P] where P=(Fo^2^+2Fc^2^)/3'
_refine_ls_weighting_scheme calc
_refine_ls_wR_factor_gt 0.1269
_refine_ls_wR_factor_ref 0.1469
_reflns_Friedel_coverage 0.000
_reflns_number_gt 2321
_reflns_number_total 3490
_reflns_threshold_expression 'I > 2\s(I)'
_cod_data_source_file d4dt02030h2.cif
_cod_data_source_block L1
_cod_original_cell_volume 1567.7(4)
_cod_database_code 7717824
_shelx_shelxl_version_number 2016/6
_shelx_space_group_comment
;
The symmetry employed for this shelxl refinement is uniquely defined
by the following loop, which should always be used as a source of
symmetry information in preference to the above space-group names.
They are only intended as comments.
;
_shelx_estimated_absorpt_t_max 0.993
_shelx_estimated_absorpt_t_min 0.985
_olex2_refinement_description
;
1. Fixed Uiso
 At 1.2 times of:
  All C(H) groups, All C(H,H) groups, All C(H,H,H,H) groups, All N(H) groups
 At 1.5 times of:
  All C(H,H,H) groups, All O(H) groups
2. Restrained distances
 C6-C5 = C6A-C5 = C7-C6 = C7A-C6A = C8A-C7A = C8-C7
 1.51 with sigma of 0.01
 C9-C10A = C9-C10 = C11A-C10A = C11-C10
 1.51 with sigma of 0.01
3. Uiso/Uaniso restraints and constraints
C6 \\sim C7 \\sim C8 \\sim C7A \\sim C8A \\sim C6A: within 2A with sigma of
0.01 and sigma for terminal atoms of 0.02 within 2A
C9 \\sim C10 \\sim C11 \\sim C10A \\sim C11A: within 2A with sigma of 0.01 and
sigma for terminal atoms of 0.02 within 2A
Uanis(C11A) \\sim Ueq, Uanis(C11) \\sim Ueq: with sigma of 0.01 and sigma for
terminal atoms of 0.02
4. Others
 Sof(H5B)=Sof(C7A)=Sof(H7AA)=Sof(H7AB)=Sof(C8A)=Sof(H8AA)=Sof(H8AB)=Sof(H8AC)=
 Sof(C6A)=Sof(H6AA)=Sof(H6AB)=1-FVAR(1)
 Sof(H5A)=Sof(C6)=Sof(H6A)=Sof(H6B)=Sof(C7)=Sof(H7A)=Sof(H7B)=Sof(C8)=Sof(H8A)=
 Sof(H8B)=Sof(H8C)=FVAR(1)
 Sof(H9BC)=Sof(H9BD)=Sof(C10A)=Sof(H10C)=Sof(H10D)=Sof(C11A)=Sof(H11D)=
 Sof(H11E)=Sof(H11F)=1-FVAR(2)
 Sof(H9AA)=Sof(H9AB)=Sof(C10)=Sof(H10A)=Sof(H10B)=Sof(C11)=Sof(H11A)=Sof(H11B)=
 Sof(H11C)=FVAR(2)
5.a Ternary CH refined with riding coordinates:
 C5(H5A), C5(H5B)
5.b Secondary CH2 refined with riding coordinates:
 C6(H6A,H6B), C7(H7A,H7B), C9(H9AA,H9AB), C9(H9BC,H9BD), C10(H10A,H10B),
 C7A(H7AA,H7AB), C6A(H6AA,H6AB), C10A(H10C,H10D)
5.c Aromatic/amide H refined with riding coordinates:
 N2(H2), C3(H3), C14(H14), C15(H15), C13(H13), C12(H12)
5.d Idealised Me refined as rotating group:
 C8(H8A,H8B,H8C), C11(H11A,H11B,H11C), C8A(H8AA,H8AB,H8AC), C11A(H11D,H11E,H11F)
5.e Idealised tetrahedral OH refined as rotating group:
 O1(H1)
;
_olex2_submission_special_instructions 'No special instructions were received'

loop_
_space_group_symop_operation_xyz
'x, y, z'
'-x, y+1/2, -z+1/2'
'-x, -y, -z'
'x, -y-1/2, z-1/2'

loop_
_atom_site_label
_atom_site_type_symbol
_atom_site_fract_x
_atom_site_fract_y
_atom_site_fract_z
_atom_site_U_iso_or_equiv
_atom_site_adp_type
_atom_site_occupancy
_atom_site_site_symmetry_order
_atom_site_calc_flag
_atom_site_refinement_flags_posn
_atom_site_refinement_flags_adp
_atom_site_refinement_flags_occupancy
_atom_site_disorder_assembly
_atom_site_disorder_group
N1 N 0.56020(16) 0.33182(6) 0.57424(13) 0.0573(3) Uani 1 1 d . . . . .
N2 N 0.68203(16) 0.28677(6) 0.59019(13) 0.0597(4) Uani 1 1 d . . . . .
H2 H 0.712955 0.282335 0.518551 0.072 Uiso 1 1 calc R U . . .
O1 O 0.36952(18) 0.39654(8) 0.67038(15) 0.0922(5) Uani 1 1 d . . . . .
H1 H 0.434961 0.367413 0.672440 0.138 Uiso 1 1 calc R U . . .
O2 O 0.70829(16) 0.25244(6) 0.81975(12) 0.0784(4) Uani 1 1 d . . . . .
C3 C 0.50120(19) 0.36767(8) 0.45361(17) 0.0596(4) Uani 1 1 d . . . . .
H3 H 0.536807 0.360637 0.378208 0.071 Uiso 1 1 calc R U . . .
C14 C 0.1553(3) 0.52252(11) 0.3875(3) 0.1003(7) Uani 1 1 d . . . . .
H14 H 0.080229 0.557104 0.372628 0.120 Uiso 1 1 calc R U . . .
C15 C 0.2081(2) 0.48453(11) 0.5161(3) 0.0898(6) Uani 1 1 d . . . . .
H15 H 0.168947 0.493277 0.588351 0.108 Uiso 1 1 calc R U . . .
C1 C 0.3209(2) 0.43241(9) 0.5405(2) 0.0699(5) Uani 1 1 d . . . . .
C2 C 0.37909(19) 0.41936(7) 0.43228(18) 0.0616(4) Uani 1 1 d . . . . .
C4 C 0.7532(2) 0.24946(8) 0.71821(16) 0.0590(4) Uani 1 1 d . . . . .
C5 C 0.8942(2) 0.20550(8) 0.72815(19) 0.0687(5) Uani 1 1 d D . . . .
H5A H 0.910585 0.215985 0.637225 0.082 Uiso 0.630(6) 1 calc R U P A 1
H5B H 0.905857 0.204602 0.632560 0.082 Uiso 0.370(6) 1 calc R U P A 2
C6 C 0.8558(8) 0.1303(2) 0.7187(5) 0.0853(13) Uani 0.630(6) 1 d D U P A 1
H6A H 0.952487 0.105268 0.729029 0.102 Uiso 0.630(6) 1 calc R U P A 1
H6B H 0.831747 0.117964 0.803365 0.102 Uiso 0.630(6) 1 calc R U P A 1
C7 C 0.7116(6) 0.1101(2) 0.5704(5) 0.1010(13) Uani 0.630(6) 1 d D U P A 1
H7A H 0.614736 0.135066 0.559825 0.121 Uiso 0.630(6) 1 calc R U P A 1
H7B H 0.735594 0.122223 0.485543 0.121 Uiso 0.630(6) 1 calc R U P A 1
C8 C 0.6754(8) 0.0357(2) 0.5634(5) 0.146(2) Uani 0.630(6) 1 d D U P A 1
H8A H 0.586779 0.024992 0.466211 0.219 Uiso 0.630(6) 1 calc R U P A 1
H8B H 0.644716 0.023983 0.643256 0.219 Uiso 0.630(6) 1 calc R U P A 1
H8C H 0.771726 0.010750 0.576086 0.219 Uiso 0.630(6) 1 calc R U P A 1
C9 C 1.0513(3) 0.22746(10) 0.8636(2) 0.0890(6) Uani 1 1 d D U . . .
H9AA H 1.140292 0.197899 0.871338 0.107 Uiso 0.913(6) 1 calc R U P B 1
H9AB H 1.036766 0.222206 0.956160 0.107 Uiso 0.913(6) 1 calc R U P B 1
H9BC H 1.058486 0.198400 0.946493 0.107 Uiso 0.087(6) 1 calc R U P B 2
H9BD H 1.139081 0.213014 0.838071 0.107 Uiso 0.087(6) 1 calc R U P B 2
C10 C 1.1006(4) 0.30043(13) 0.8533(4) 0.1075(10) Uani 0.913(6) 1 d D U P B 1
H10A H 1.115499 0.305912 0.760951 0.129 Uiso 0.913(6) 1 calc R U P B 1
H10B H 1.012347 0.330220 0.846359 0.129 Uiso 0.913(6) 1 calc R U P B 1
C11 C 1.2573(4) 0.3206(2) 0.9892(6) 0.175(2) Uani 0.913(6) 1 d D U P B 1
H11A H 1.349537 0.299276 0.982504 0.263 Uiso 0.913(6) 1 calc R U P B 1
H11B H 1.251887 0.306561 1.081421 0.263 Uiso 0.913(6) 1 calc R U P B 1
H11C H 1.270087 0.368634 0.990128 0.263 Uiso 0.913(6) 1 calc R U P B 1
C13 C 0.2103(3) 0.51075(11) 0.2806(3) 0.1005(7) Uani 1 1 d . . . . .
H13 H 0.173378 0.537079 0.192848 0.121 Uiso 1 1 calc R U . . .
C12 C 0.3217(2) 0.45937(9) 0.3026(2) 0.0832(5) Uani 1 1 d . . . . .
H12 H 0.359097 0.451433 0.228730 0.100 Uiso 1 1 calc R U . . .
C7A C 0.7014(9) 0.1003(3) 0.6532(8) 0.0919(18) Uani 0.370(6) 1 d D U P A 2
H7AA H 0.675419 0.060763 0.697291 0.110 Uiso 0.370(6) 1 calc R U P A 2
H7AB H 0.608316 0.130852 0.620306 0.110 Uiso 0.370(6) 1 calc R U P A 2
C8A C 0.7304(12) 0.0797(5) 0.5173(8) 0.126(3) Uani 0.370(6) 1 d D U P A 2
H8AA H 0.635778 0.055887 0.445430 0.189 Uiso 0.370(6) 1 calc R U P A 2
H8AB H 0.825159 0.050868 0.550566 0.189 Uiso 0.370(6) 1 calc R U P A 2
H8AC H 0.748668 0.119124 0.469580 0.189 Uiso 0.370(6) 1 calc R U P A 2
C6A C 0.8530(13) 0.1347(4) 0.7728(9) 0.081(2) Uani 0.370(6) 1 d D U P A 2
H6AA H 0.946965 0.105407 0.796059 0.097 Uiso 0.370(6) 1 calc R U P A 2
H6AB H 0.838334 0.139518 0.865359 0.097 Uiso 0.370(6) 1 calc R U P A 2
C10A C 1.106(4) 0.2955(10) 0.937(4) 0.105(5) Uani 0.087(6) 1 d D U P B 2
H10C H 1.159055 0.293169 1.047070 0.126 Uiso 0.087(6) 1 calc R U P B 2
H10D H 1.016131 0.327861 0.903294 0.126 Uiso 0.087(6) 1 calc R U P B 2
C11A C 1.225(5) 0.309(2) 0.870(5) 0.132(7) Uani 0.087(6) 1 d D U P B 2
H11D H 1.233174 0.357230 0.858538 0.198 Uiso 0.087(6) 1 calc R U P B 2
H11E H 1.186973 0.288200 0.771588 0.198 Uiso 0.087(6) 1 calc R U P B 2
H11F H 1.331348 0.291835 0.936333 0.198 Uiso 0.087(6) 1 calc R U P B 2

loop_
_atom_site_aniso_label
_atom_site_aniso_U_11
_atom_site_aniso_U_22
_atom_site_aniso_U_33
_atom_site_aniso_U_23
_atom_site_aniso_U_13
_atom_site_aniso_U_12
N1 0.0661(8) 0.0568(7) 0.0553(7) -0.0008(6) 0.0322(6) 0.0034(6)
N2 0.0749(8) 0.0642(8) 0.0494(7) 0.0040(6) 0.0357(6) 0.0112(6)
O1 0.0984(10) 0.1150(11) 0.0764(8) -0.0025(8) 0.0503(8) 0.0194(8)
O2 0.0983(9) 0.0937(9) 0.0557(6) 0.0113(6) 0.0452(7) 0.0096(7)
C3 0.0666(9) 0.0616(9) 0.0572(8) 0.0012(7) 0.0331(8) -0.0008(7)
C14 0.0760(13) 0.0685(12) 0.147(2) -0.0033(13) 0.0395(14) 0.0082(10)
C15 0.0739(12) 0.0840(13) 0.1132(16) -0.0250(12) 0.0421(12) 0.0029(10)
C1 0.0646(10) 0.0689(10) 0.0768(11) -0.0130(9) 0.0314(9) -0.0046(8)
C2 0.0600(9) 0.0545(8) 0.0699(10) -0.0021(7) 0.0277(8) -0.0044(7)
C4 0.0723(10) 0.0584(8) 0.0491(8) 0.0003(7) 0.0291(7) -0.0009(7)
C5 0.0800(11) 0.0615(9) 0.0638(9) 0.0027(7) 0.0304(9) 0.0089(8)
C6 0.112(3) 0.061(2) 0.081(3) -0.0061(19) 0.040(2) 0.0069(18)
C7 0.140(3) 0.074(2) 0.086(3) -0.009(2) 0.045(2) -0.005(2)
C8 0.218(5) 0.090(3) 0.103(3) -0.016(2) 0.044(3) -0.042(3)
C9 0.0814(13) 0.0861(13) 0.0895(13) 0.0009(10) 0.0276(11) 0.0111(10)
C10 0.0935(18) 0.0980(17) 0.119(2) -0.0151(16) 0.0347(18) -0.0106(14)
C11 0.119(3) 0.146(3) 0.202(5) -0.048(3) 0.015(3) -0.031(2)
C13 0.0913(15) 0.0746(13) 0.1264(19) 0.0284(12) 0.0385(14) 0.0121(11)
C12 0.0827(13) 0.0752(11) 0.0932(13) 0.0185(10) 0.0397(11) 0.0076(10)
C7A 0.120(4) 0.071(3) 0.085(4) 0.004(3) 0.045(3) -0.002(3)
C8A 0.168(7) 0.099(6) 0.101(5) -0.018(4) 0.050(5) -0.013(5)
C6A 0.102(3) 0.054(3) 0.082(4) -0.007(3) 0.035(4) 0.010(3)
C10A 0.091(6) 0.104(6) 0.110(7) -0.011(6) 0.034(6) -0.006(6)
C11A 0.119(10) 0.120(10) 0.143(10) -0.005(10) 0.043(9) -0.020(9)

loop_
_atom_type_symbol
_atom_type_description
_atom_type_scat_dispersion_real
_atom_type_scat_dispersion_imag
_atom_type_scat_source
C C 0.0033 0.0016 'International Tables Vol C Tables 4.2.6.8 and 6.1.1.4'
H H 0.0000 0.0000 'International Tables Vol C Tables 4.2.6.8 and 6.1.1.4'
N N 0.0061 0.0033 'International Tables Vol C Tables 4.2.6.8 and 6.1.1.4'
O O 0.0106 0.0060 'International Tables Vol C Tables 4.2.6.8 and 6.1.1.4'

loop_
_geom_angle_atom_site_label_1
_geom_angle_atom_site_label_2
_geom_angle_atom_site_label_3
_geom_angle
_geom_angle_site_symmetry_1
_geom_angle_site_symmetry_3
_geom_angle_publ_flag
C3 N1 N2 117.49(12) . . ?
N1 N2 H2 120.0 . . ?
C4 N2 N1 119.95(12) . . ?
C4 N2 H2 120.0 . . ?
C1 O1 H1 109.5 . . ?
N1 C3 H3 119.6 . . ?
N1 C3 C2 120.89(14) . . ?
C2 C3 H3 119.6 . . ?
C15 C14 H14 119.6 . . ?
C13 C14 H14 119.6 . . ?
C13 C14 C15 120.9(2) . . ?
C14 C15 H15 119.8 . . ?
C14 C15 C1 120.4(2) . . ?
C1 C15 H15 119.8 . . ?
O1 C1 C15 117.90(17) . . ?
O1 C1 C2 122.40(15) . . ?
C2 C1 C15 119.70(18) . . ?
C1 C2 C3 122.39(15) . . ?
C12 C2 C3 119.65(15) . . ?
C12 C2 C1 117.91(16) . . ?
N2 C4 C5 115.25(13) . . ?
O2 C4 N2 121.90(15) . . ?
O2 C4 C5 122.83(14) . . ?
C4 C5 H5A 105.8 . . ?
C4 C5 H5B 112.6 . . ?
C4 C5 C6 113.5(3) . . ?
C4 C5 C9 109.42(14) . . ?
C4 C5 C6A 104.0(4) . . ?
C6 C5 H5A 105.8 . . ?
C9 C5 H5A 105.8 . . ?
C9 C5 H5B 112.6 . . ?
C9 C5 C6 115.7(2) . . ?
C9 C5 C6A 105.1(4) . . ?
C6A C5 H5B 112.6 . . ?
C5 C6 H6A 108.9 . . ?
C5 C6 H6B 108.9 . . ?
H6A C6 H6B 107.7 . . ?
C7 C6 C5 113.2(4) . . ?
C7 C6 H6A 108.9 . . ?
C7 C6 H6B 108.9 . . ?
C6 C7 H7A 109.1 . . ?
C6 C7 H7B 109.1 . . ?
H7A C7 H7B 107.9 . . ?
C8 C7 C6 112.4(4) . . ?
C8 C7 H7A 109.1 . . ?
C8 C7 H7B 109.1 . . ?
C7 C8 H8A 109.5 . . ?
C7 C8 H8B 109.5 . . ?
C7 C8 H8C 109.5 . . ?
H8A C8 H8B 109.5 . . ?
H8A C8 H8C 109.5 . . ?
H8B C8 H8C 109.5 . . ?
C5 C9 H9AA 108.8 . . ?
C5 C9 H9AB 108.8 . . ?
C5 C9 H9BC 104.5 . . ?
C5 C9 H9BD 104.5 . . ?
C5 C9 C10 113.70(19) . . ?
H9AA C9 H9AB 107.7 . . ?
H9BC C9 H9BD 105.7 . . ?
C10 C9 H9AA 108.8 . . ?
C10 C9 H9AB 108.8 . . ?
C10A C9 C5 131.0(15) . . ?
C10A C9 H9BC 104.5 . . ?
C10A C9 H9BD 104.5 . . ?
C9 C10 H10A 109.1 . . ?
C9 C10 H10B 109.1 . . ?
H10A C10 H10B 107.9 . . ?
C11 C10 C9 112.4(3) . . ?
C11 C10 H10A 109.1 . . ?
C11 C10 H10B 109.1 . . ?
C10 C11 H11A 109.5 . . ?
C10 C11 H11B 109.5 . . ?
C10 C11 H11C 109.5 . . ?
H11A C11 H11B 109.5 . . ?
H11A C11 H11C 109.5 . . ?
H11B C11 H11C 109.5 . . ?
C14 C13 H13 120.2 . . ?
C14 C13 C12 119.5(2) . . ?
C12 C13 H13 120.2 . . ?
C2 C12 H12 119.2 . . ?
C13 C12 C2 121.5(2) . . ?
C13 C12 H12 119.2 . . ?
H7AA C7A H7AB 108.1 . . ?
C8A C7A H7AA 109.5 . . ?
C8A C7A H7AB 109.5 . . ?
C8A C7A C6A 110.6(6) . . ?
C6A C7A H7AA 109.5 . . ?
C6A C7A H7AB 109.5 . . ?
C7A C8A H8AA 109.5 . . ?
C7A C8A H8AB 109.5 . . ?
C7A C8A H8AC 109.5 . . ?
H8AA C8A H8AB 109.5 . . ?
H8AA C8A H8AC 109.5 . . ?
H8AB C8A H8AC 109.5 . . ?
C5 C6A H6AA 108.3 . . ?
C5 C6A H6AB 108.3 . . ?
C7A C6A C5 115.8(6) . . ?
C7A C6A H6AA 108.3 . . ?
C7A C6A H6AB 108.3 . . ?
H6AA C6A H6AB 107.4 . . ?
C9 C10A H10C 112.5 . . ?
C9 C10A H10D 112.5 . . ?
C9 C10A C11A 96(2) . . ?
H10C C10A H10D 110.0 . . ?
C11A C10A H10C 112.5 . . ?
C11A C10A H10D 112.5 . . ?
C10A C11A H11D 109.5 . . ?
C10A C11A H11E 109.5 . . ?
C10A C11A H11F 109.5 . . ?
H11D C11A H11E 109.5 . . ?
H11D C11A H11F 109.5 . . ?
H11E C11A H11F 109.5 . . ?

loop_
_geom_bond_atom_site_label_1
_geom_bond_atom_site_label_2
_geom_bond_distance
_geom_bond_site_symmetry_2
_geom_bond_publ_flag
N1 N2 1.3720(17) . ?
N1 C3 1.2741(18) . ?
N2 H2 0.8600 . ?
N2 C4 1.3477(18) . ?
O1 H1 0.8200 . ?
O1 C1 1.346(2) . ?
O2 C4 1.2208(17) . ?
C3 H3 0.9300 . ?
C3 C2 1.452(2) . ?
C14 H14 0.9300 . ?
C14 C15 1.357(3) . ?
C14 C13 1.352(3) . ?
C15 H15 0.9300 . ?
C15 C1 1.396(3) . ?
C1 C2 1.390(2) . ?
C2 C12 1.386(2) . ?
C4 C5 1.510(2) . ?
C5 H5A 0.9800 . ?
C5 H5B 0.9800 . ?
C5 C6 1.525(5) . ?
C5 C9 1.521(3) . ?
C5 C6A 1.561(7) . ?
C6 H6A 0.9700 . ?
C6 H6B 0.9700 . ?
C6 C7 1.518(6) . ?
C7 H7A 0.9700 . ?
C7 H7B 0.9700 . ?
C7 C8 1.507(5) . ?
C8 H8A 0.9600 . ?
C8 H8B 0.9600 . ?
C8 H8C 0.9600 . ?
C9 H9AA 0.9700 . ?
C9 H9AB 0.9700 . ?
C9 H9BC 0.9700 . ?
C9 H9BD 0.9700 . ?
C9 C10 1.530(3) . ?
C9 C10A 1.505(10) . ?
C10 H10A 0.9700 . ?
C10 H10B 0.9700 . ?
C10 C11 1.511(5) . ?
C11 H11A 0.9600 . ?
C11 H11B 0.9600 . ?
C11 H11C 0.9600 . ?
C13 H13 0.9300 . ?
C13 C12 1.381(3) . ?
C12 H12 0.9300 . ?
C7A H7AA 0.9700 . ?
C7A H7AB 0.9700 . ?
C7A C8A 1.511(8) . ?
C7A C6A 1.520(8) . ?
C8A H8AA 0.9600 . ?
C8A H8AB 0.9600 . ?
C8A H8AC 0.9600 . ?
C6A H6AA 0.9700 . ?
C6A H6AB 0.9700 . ?
C10A H10C 0.9700 . ?
C10A H10D 0.9700 . ?
C10A C11A 1.506(10) . ?
C11A H11D 0.9600 . ?
C11A H11E 0.9600 . ?
C11A H11F 0.9600 . ?

loop_
_geom_torsion_atom_site_label_1
_geom_torsion_atom_site_label_2
_geom_torsion_atom_site_label_3
_geom_torsion_atom_site_label_4
_geom_torsion
_geom_torsion_site_symmetry_1
_geom_torsion_site_symmetry_2
_geom_torsion_site_symmetry_3
_geom_torsion_site_symmetry_4
_geom_torsion_publ_flag
N1 N2 C4 O2 2.9(2) . . . . ?
N1 N2 C4 C5 -175.61(13) . . . . ?
N1 C3 C2 C1 0.1(2) . . . . ?
N1 C3 C2 C12 177.51(15) . . . . ?
N2 N1 C3 C2 -176.25(13) . . . . ?
N2 C4 C5 C6 -111.7(2) . . . . ?
N2 C4 C5 C9 117.40(16) . . . . ?
N2 C4 C5 C6A -130.7(3) . . . . ?
O1 C1 C2 C3 -2.3(3) . . . . ?
O1 C1 C2 C12 -179.79(16) . . . . ?
O2 C4 C5 C6 69.8(3) . . . . ?
O2 C4 C5 C9 -61.1(2) . . . . ?
O2 C4 C5 C6A 50.8(4) . . . . ?
C3 N1 N2 C4 177.43(14) . . . . ?
C3 C2 C12 C13 -177.52(18) . . . . ?
C14 C15 C1 O1 179.74(18) . . . . ?
C14 C15 C1 C2 -0.1(3) . . . . ?
C14 C13 C12 C2 -0.1(3) . . . . ?
C15 C14 C13 C12 0.0(3) . . . . ?
C15 C1 C2 C3 177.54(15) . . . . ?
C15 C1 C2 C12 0.0(2) . . . . ?
C1 C2 C12 C13 0.0(3) . . . . ?
C4 C5 C6 C7 60.4(5) . . . . ?
C4 C5 C9 C10 -60.6(3) . . . . ?
C4 C5 C9 C10A -30.6(16) . . . . ?
C4 C5 C6A C7A 66.5(7) . . . . ?
C5 C6 C7 C8 -179.9(5) . . . . ?
C5 C9 C10 C11 -179.8(4) . . . . ?
C5 C9 C10A C11A -104(2) . . . . ?
C6 C5 C9 C10 169.7(3) . . . . ?
C9 C5 C6 C7 -171.9(3) . . . . ?
C9 C5 C6A C7A -178.5(6) . . . . ?
C13 C14 C15 C1 0.1(3) . . . . ?
C8A C7A C6A C5 68.8(9) . . . . ?
C6A C5 C9 C10A -141.8(16) . . . . ?
